data_2004954
loop_
_publ_author_name
'Todorov, T.'
'Angelova, O.'
'Mac\'icek, J.'

_publ_contact_author
;
     Dr Josef Mac\'i\<cek
     Bulgarian Academy of Sciences
     Institute of Applied Mineralogy
     Rakovski str. 92
     1000 Sofia
     BULGARIA
;
_publ_section_title
;
 The Covert Water in the Structure of Sr(ReO~4~)~2~.2H~2~O: a Revision
 of the Sesquihydrate Model
;
_journal_issue 6
_journal_name_full 'Acta Crystallographica Section C'
_journal_page_first 1319
_journal_page_last 1323
_journal_paper_doi 10.1107/S0108270195016362
_journal_volume 52
_journal_year 1996
_chemical_formula_iupac 'Sr (Re O4)2 , 2H2 O'
_chemical_formula_moiety 'Sr 2+, (Re O4 2-)2, 2(H2 O)'
_chemical_formula_sum 'H4 O10 Re2 Sr'
_chemical_formula_weight 624.04
_chemical_name_systematic 'Sr (ReO4)2 . 2H2O'
_space_group_IT_number 14
_symmetry_cell_setting monoclinic
_symmetry_space_group_name_Hall '-P 2yn'
_symmetry_space_group_name_H-M 'P 1 21/n 1'
_atom_type_scat_source 'as coded in SDP/PDP V3.0 (Enraf-Nonius, 1985)'
_audit_creation_method 'from SDP files using KAPPA (Mac\'i\<cek, 1992. Unpublished)'
_cell_angle_alpha 90
_cell_angle_beta 92.39(2)
_cell_angle_gamma 90
_cell_formula_units_Z 8
_cell_length_a 13.298(2)
_cell_length_b 10.080(2)
_cell_length_c 13.637(4)
_cell_measurement_reflns_used 22
_cell_measurement_temperature 292
_cell_measurement_theta_max 21.91
_cell_measurement_theta_min 20.03
_cell_volume 1826.4(7)
_computing_data_collection 'CAD4 V5.0 (Enraf-Nonius, 1988)'
_computing_data_reduction 'SDP/PDP V3.0 (Enraf-Nonius, 1985)'
_computing_molecular_graphics 'ORTEPII (Johnson, 1976)'
_computing_publication_material 'KAPPA (Mac\'i\<cek, 1992; Unpublished)'
_computing_structure_refinement 'SDP/PDP V3.0 (Enraf-Nonius, 1985)'
_computing_structure_solution 'SHELXS86 (Sheldrick, 1985)'
_diffrn_ambient_temperature 292
_diffrn_measurement_device 'Enraf-Nonius CAD-4 diffractometer'
_diffrn_measurement_method 'continuous scan profiles'
_diffrn_radiation_monochromator 'graphite (perpendicular mode)'
_diffrn_radiation_source '2kW fine focus Philips tube'
_diffrn_radiation_type 'Mo K\a'
_diffrn_radiation_wavelength 0.71073
_diffrn_reflns_av_R_equivalents 0.048
_diffrn_reflns_limit_h_max 18
_diffrn_reflns_limit_h_min 0
_diffrn_reflns_limit_k_max 14
_diffrn_reflns_limit_k_min -14
_diffrn_reflns_limit_l_max 19
_diffrn_reflns_limit_l_min -19
_diffrn_reflns_number 11043
_diffrn_reflns_reduction_process 'F~obs~ = ( I~raw~/LP )^1/2^, where LP = Lorentz-polarization correction'
_diffrn_reflns_theta_max 30.0
_diffrn_reflns_theta_min 0.0
_diffrn_standards_decay_% -2.7
_diffrn_standards_interval_time 120
_diffrn_standards_number 3
_exptl_absorpt_coefficient_mu 32.49
_exptl_absorpt_correction_T_max 0.235
_exptl_absorpt_correction_T_min 0.184
_exptl_absorpt_correction_type 'empirical \y scan and spherical'
_exptl_crystal_colour colourless
_exptl_crystal_density_diffrn 4.538
_exptl_crystal_description prismatic
_exptl_crystal_F_000 2176
_exptl_crystal_size_max 0.06
_exptl_crystal_size_mid 0.06
_exptl_crystal_size_min 0.06
_refine_diff_density_max 1.613
_refine_diff_density_min -5.537
_refine_ls_extinction_method none
_refine_ls_goodness_of_fit_all 2.998
_refine_ls_goodness_of_fit_obs 0.808
_refine_ls_hydrogen_treatment 'H atoms refined as riding'
_refine_ls_matrix_type full
_refine_ls_number_constraints 40
_refine_ls_number_parameters 77
_refine_ls_number_reflns 3506
_refine_ls_number_restraints 0
_refine_ls_R_factor_all 0.102
_refine_ls_R_factor_obs 0.038
_refine_ls_shift/esd_max 0.323
_refine_ls_structure_factor_coef F
_refine_ls_weighting_details 'w = 1/[\s^2^(F)+(0.040*F)^2^]'
_refine_ls_weighting_scheme calc
_refine_ls_wR_factor_all 0.191
_refine_ls_wR_factor_obs 0.050
_reflns_number_observed 3506
_reflns_number_total 5311
_reflns_observed_criterion 'I > 3.0\s(I)'
_cod_data_source_file br1122.cif
_cod_data_source_block LRSA4103
_cod_depositor_comments
;
 Adding the _atom_site_type_symbol data item.

 Antanas Vaitkus,
 2017-01-30

The following automatic conversions were performed:

'_refine_ls_weighting_scheme' value '1/[\s^2^(F)+(0.040*F)^2^]' was
changed to 'calc'. New tag '_refine_ls_weighting_details' was
created. The value of the new tag was set to 'w =
1/[\s^2^(F)+(0.040*F)^2^]'.

Automatic conversion script
Id: cif_fix_values 3143 2015-03-26 13:38:13Z robertas 
;
_cod_original_cell_volume 1826.0(10)
_cod_original_sg_symbol_H-M 'P 21/n'
_cod_database_code 2004954

loop_
_symmetry_equiv_pos_as_xyz
+x,+y,+z
1/2+x,1/2-y,1/2+z
-x,-y,-z
1/2-x,1/2+y,1/2-z

loop_
_atom_site_aniso_label
_atom_site_aniso_U_11
_atom_site_aniso_U_22
_atom_site_aniso_U_33
_atom_site_aniso_U_12
_atom_site_aniso_U_13
_atom_site_aniso_U_23
Sr1 0.0125(4) 0.0108(5) 0.0126(4) 0.0000(4) 0.0001(4) -0.0005(5)
Sr2 0.0134(4) 0.0113(5) 0.0114(4) -0.0003(4) 0.0007(4) -0.0006(4)
Re1 0.0132(2) 0.0113(2) 0.0102(2) 0.0003(2) 0.0004(2) -0.0006(2)
Re2 0.0118(2) 0.0102(2) 0.0106(2) 0.0002(2) 0.0024(2) 0.0013(2)
Re3 0.0178(2) 0.0139(2) 0.0159(2) 0.0009(2) -0.0008(2) -0.0023(2)
Re4a 0.0142(3) 0.0110(4) 0.0151(3) 0.0012(3) 0.0034(3) 0.0014(3)
Re4b 0.0132(5) 0.0114(5) 0.0191(5) 0.0002(4) 0.0022(4) 0.0049(5)
O11 0.026(4) 0.022(5) 0.031(5) -0.005(4) -0.009(4) 0.001(4)
O12 0.034(5) 0.030(5) 0.015(4) 0.007(4) 0.004(4) -0.007(4)
O13 0.030(4) 0.025(5) 0.019(4) -0.002(4) -0.001(4) 0.008(4)
O14 0.026(4) 0.020(5) 0.029(4) 0.006(4) -0.001(4) -0.002(4)
O21 0.031(5) 0.039(6) 0.019(4) -0.007(5) 0.004(4) 0.009(4)
O22 0.027(5) 0.020(5) 0.033(5) 0.003(4) 0.005(4) 0.002(4)
O23 0.035(5) 0.033(5) 0.015(4) 0.007(5) 0.006(4) -0.007(4)
O24 0.027(5) 0.026(5) 0.040(5) -0.004(4) 0.005(4) 0.009(5)
O31 0.037(5) 0.048(7) 0.029(5) -0.002(5) 0.004(5) 0.001(5)
O32 0.028(4) 0.023(5) 0.033(5) 0.006(4) -0.007(4) 0.002(4)
O33 0.032(5) 0.045(6) 0.027(5) 0.005(5) -0.015(4) -0.011(5)
O34 0.035(5) 0.024(5) 0.044(5) 0.001(5) -0.001(4) 0.007(5)
O41 0.043(5) 0.026(5) 0.042(5) 0.005(5) 0.013(5) 0.012(5)
O42 0.017(4) 0.014(4) 0.049(5) 0.005(4) -0.002(4) 0.000(4)
O43 0.024(5) 0.058(7) 0.100(8) 0.003(6) 0.022(5) 0.047(7)
O44a 0.041(9) 0.028(9) 0.027(8) 0.010(8) 0.004(7) -0.013(7)
O44b 0.059(15) 0.064(18) 0.037(13) 0.019(14) 0.011(12) -0.009(14)
OW1 0.028(4) 0.017(4) 0.031(4) 0.002(4) -0.009(4) -0.003(4)
OW2 0.038(5) 0.029(5) 0.034(5) -0.005(5) 0.005(4) 0.002(5)
OW3 0.020(4) 0.033(5) 0.052(6) -0.009(4) 0.002(4) -0.018(5)
OWa 0.072(14) 0.11(2) 0.076(16) 0.049(13) -0.019(13) -0.007(16)
OWb 0.051(13) 0.031(13) 0.031(11) 0.012(12) -0.007(11) -0.001(11)

loop_
_atom_site_label
_atom_site_type_symbol
_atom_site_occupancy
_atom_site_fract_x
_atom_site_fract_y
_atom_site_fract_z
_atom_site_U_iso_or_equiv
_atom_site_thermal_displace_type
_atom_site_calc_flag
_atom_site_calc_attached_atom
Sr1 Sr 1 0.13910(8) 0.24742(10) 0.12510(8) 0.0120(2) Uani ? ?
Sr2 Sr 1 0.64069(8) 0.18172(10) 0.15329(8) 0.0120(2) Uani ? ?
Re1 Re 1 0.59602(4) 0.47262(5) 0.37469(3) 0.0115(1) Uani ? ?
Re2 Re 1 0.37207(3) -0.02032(5) 0.12447(3) 0.0108(1) Uani ? ?
Re3 Re 1 0.85203(4) 0.24996(5) 0.37726(4) 0.0159(1) Uani ? ?
Re4a Re 0.577 0.86721(6) 0.45519(9) 0.08630(6) 0.0134(2) Uani ? ?
Re4b Re 0.423 0.85231(9) 0.36310(10) 0.00114(9) 0.0145(2) Uani ? ?
O11 O 1 0.6918(7) 0.5743(10) 0.4165(7) 0.027(2) Uani ? ?
O12 O 1 0.6388(7) 0.3772(10) 0.2821(6) 0.026(2) Uani ? ?
O13 O 1 0.5604(7) 0.3695(10) 0.4679(7) 0.025(2) Uani ? ?
O14 O 1 0.4936(7) 0.5646(10) 0.3324(7) 0.025(2) Uani ? ?
O21 O 1 0.4003(7) -0.0930(11) 0.2373(7) 0.030(2) Uani ? ?
O22 O 1 0.2520(7) 0.0414(10) 0.1212(7) 0.026(2) Uani ? ?
O23 O 1 0.3811(7) -0.1371(10) 0.0329(7) 0.028(2) Uani ? ?
O24 O 1 0.4536(7) 0.1094(10) 0.1054(8) 0.031(3) Uani ? ?
O31 O 1 0.7728(8) 0.2394(12) 0.4707(8) 0.038(3) Uani ? ?
O32 O 1 0.9620(7) 0.1603(9) 0.4050(7) 0.028(2) Uani ? ?
O33 O 1 0.7977(7) 0.1850(10) 0.2718(7) 0.035(3) Uani ? ?
O34 O 1 0.8822(7) 0.4132(11) 0.3599(7) 0.035(3) Uani ? ?
O41 O 1 0.8687(8) 0.5252(10) -0.0329(8) 0.037(3) Uani ? ?
O42 O 1 0.9523(6) 0.3323(9) 0.0919(7) 0.027(2) Uani ? ?
O43 O 1 0.7437(8) 0.3699(13) 0.0732(9) 0.060(3) Uani ? ?
O44a O 0.577 0.8920(13) 0.5693(17) 0.1780(12) 0.032(4) Uani ? ?
O44b O 0.423 0.8585(20) 0.2454(30) -0.0883(19) 0.053(8) Uani ? ?
OW1 O 1 0.5146(6) 0.3752(8) 0.1016(7) 0.025(2) Uani ? ?
OW2 O 1 0.1713(7) 0.1362(10) 0.3064(7) 0.034(3) Uani ? ?
OW3 O 1 0.3135(6) 0.3422(10) 0.1909(8) 0.035(3) Uani ? ?
OWa O 0.577 0.8612(17) 0.2410(27) -0.1259(16) 0.086(8) Uani ? ?
OWb O 0.423 0.9466(19) 0.6111(25) 0.1832(17) 0.038(6) Uani ? ?
H11 H 1 0.5060 0.3648 0.0325 0.0506 Uiso calc OW1
H12 H 1 0.4516 0.3649 0.1312 0.0506 Uiso calc OW1
H21 H 1 0.1149 0.1536 0.3451 0.0506 Uiso calc OW2
H22 H 1 0.2292 0.1793 0.3341 0.0506 Uiso calc OW2
H31 H 1 0.3190 0.4360 0.1943 0.0506 Uiso calc OW3
H32 H 1 0.3291 0.3044 0.2535 0.0506 Uiso calc OW3
HWa1 H 0.580 0.8294 0.2762 -0.0705 0.0506 Uiso calc OWa
HWa2 H 0.580 0.9243 0.2034 -0.1062 0.0506 Uiso calc OWa
HWb1 H 0.420 0.9468 0.5246 0.1556 0.0506 Uiso calc OWb
HWb2 H 0.420 1.0052 0.6575 0.1654 0.0506 Uiso calc OWb

loop_
_atom_type_symbol
_atom_type_scat_dispersion_real
_atom_type_scat_dispersion_imag
Re -1.598 7.232
Sr -1.657 3.264
O 0.008 0.006
H 0.000 0.000

loop_
_geom_angle_atom_site_label_1
_geom_angle_atom_site_label_2
_geom_angle_atom_site_label_3
_geom_angle_site_symmetry_1
_geom_angle_site_symmetry_3
_geom_angle
_geom_angle_publ_flag
O13 Sr1 O14 2_454 4_545 67.5(3) no
O13 Sr1 O21 2_454 4 143.1(3) no
O13 Sr1 O22 2_454 1 80.4(3) no
O13 Sr1 O31 2_454 2_454 69.7(3) no
O13 Sr1 O41 2_454 3_665 89.7(3) no
O13 Sr1 O42 2_454 1_455 70.5(3) no
O13 Sr1 OW2 2_454 1 126.6(3) no
O13 Sr1 OW3 2_454 1 139.2(3) no
O14 Sr1 O21 4_545 4 96.9(3) no
O14 Sr1 O22 4_545 1 80.6(3) no
O14 Sr1 O31 4_545 2_454 130.4(3) no
O14 Sr1 O41 4_545 3_665 134.9(3) no
O14 Sr1 O42 4_545 1_455 68.4(3) no
O14 Sr1 OW2 4_545 1 66.1(3) no
O14 Sr1 OW3 4_545 1 140.2(3) no
O21 Sr1 O22 4 1 131.8(3) no
O21 Sr1 O31 4 2_454 132.7(3) no
O21 Sr1 O41 4 3_665 78.2(3) no
O21 Sr1 O42 4 1_455 72.6(3) no
O21 Sr1 OW2 4 1 67.7(3) no
O21 Sr1 OW3 4 1 74.0(3) no
O22 Sr1 O31 1 2_454 68.5(3) no
O22 Sr1 O41 1 3_665 135.4(3) no
O22 Sr1 O42 1 1_455 143.5(3) no
O22 Sr1 OW2 1 1 67.5(3) no
O22 Sr1 OW3 1 1 78.0(3) no
O31 Sr1 O41 2_454 3_665 67.2(3) no
O31 Sr1 O42 2_454 1_455 118.3(3) no
O31 Sr1 OW2 2_454 1 128.1(3) no
O31 Sr1 OW3 2_454 1 70.3(3) no
O41 Sr1 O42 3_665 1_455 67.4(3) no
O41 Sr1 OW2 3_665 1 142.8(3) no
O41 Sr1 OW3 3_665 1 82.1(3) no
O42 Sr1 OW2 1_455 1 113.4(3) no
O42 Sr1 OW3 1_455 1 138.4(3) no
OW2 Sr1 OW3 1 1 74.8(3) no
O11 Sr2 O12 4_645 1 124.6(3) no
O11 Sr2 O23 4_645 3_655 69.0(3) no
O11 Sr2 O24 4_645 1 125.9(3) no
O11 Sr2 O33 4_645 1 64.3(3) no
O11 Sr2 O34 4_645 4_645 70.7(3) no
O11 Sr2 O43 4_645 1 71.7(3) no
O11 Sr2 O44a 4_645 4_645 107.9(4) no
O11 Sr2 OW1 4_645 1 136.7(3) no
O11 Sr2 OWb 4_645 4_645 126.0(6) no
O12 Sr2 O23 1 3_655 141.3(3) no
O12 Sr2 O24 1 1 109.5(3) no
O12 Sr2 O33 1 1 66.7(3) no
O12 Sr2 O34 1 4_645 141.2(3) no
O12 Sr2 O43 1 1 75.8(4) no
O12 Sr2 O44a 1 4_645 74.4(4) no
O12 Sr2 OW1 1 1 66.7(3) no
O12 Sr2 OWb 1 4_645 67.9(6) no
O23 Sr2 O24 3_655 1 69.2(3) no
O23 Sr2 O33 3_655 1 132.1(3) no
O23 Sr2 O34 3_655 4_645 75.8(3) no
O23 Sr2 O43 3_655 1 75.8(4) no
O23 Sr2 O44a 3_655 4_645 140.6(4) no
O23 Sr2 OW1 3_655 1 79.8(3) no
O23 Sr2 OWb 3_655 4_645 138.1(6) no
O24 Sr2 O33 1 1 152.0(3) no
O24 Sr2 O34 1 4_645 67.0(3) no
O24 Sr2 O43 1 1 127.0(3) no
O24 Sr2 O44a 1 4_645 84.7(4) no
O24 Sr2 OW1 1 1 63.9(3) no
O24 Sr2 OWb 1 4_645 72.2(6) no
O33 Sr2 O34 1 4_645 98.0(3) no
O33 Sr2 O43 1 1 80.1(3) no
O33 Sr2 O44a 1 4_645 67.4(4) no
O33 Sr2 OW1 1 1 130.0(3) no
O33 Sr2 OWb 1 4_645 81.3(6) no
O34 Sr2 O43 4_645 1 138.9(4) no
O34 Sr2 O44a 4_645 4_645 66.8(4) no
O34 Sr2 OW1 4_645 1 130.2(3) no
O34 Sr2 OWb 4_645 4_645 74.8(6) no
O43 Sr2 O44a 1 4_645 142.5(5) no
O43 Sr2 OW1 1 1 72.0(3) no
O43 Sr2 OWb 1 4_645 143.4(6) no
O44a Sr2 OW1 4_645 1 115.2(4) no
O44a Sr2 OWb 4_645 4_645 18.3(7) no
OW1 Sr2 OWb 1 4_645 97.3(6) no
O11 Re1 O12 1 1 108.6(5) yes
O11 Re1 O13 1 1 109.8(4) yes
O11 Re1 O14 1 1 110.8(5) yes
O12 Re1 O13 1 1 108.5(5) yes
O12 Re1 O14 1 1 109.8(4) yes
O13 Re1 O14 1 1 109.4(4) yes
O21 Re2 O22 1 1 110.1(5) yes
O21 Re2 O23 1 1 109.6(5) yes
O21 Re2 O24 1 1 109.9(5) yes
O22 Re2 O23 1 1 108.8(5) yes
O22 Re2 O24 1 1 108.2(5) yes
O23 Re2 O24 1 1 110.2(5) yes
O31 Re3 O32 1 1 110.3(5) yes
O31 Re3 O33 1 1 110.8(5) yes
O31 Re3 O34 1 1 108.8(5) yes
O32 Re3 O33 1 1 107.7(5) yes
O32 Re3 O34 1 1 109.2(5) yes
O33 Re3 O34 1 1 110.1(5) yes
O41 Re4a O42 1 1 107.6(5) yes
O41 Re4a O43 1 1 98.1(5) yes
O41 Re4a O44a 1 1 113.0(7) yes
O42 Re4a O43 1 1 104.8(5) yes
O42 Re4a O44a 1 1 110.6(6) yes
O43 Re4a O44a 1 1 121.4(7) yes
O41 Re4b O42 1 1 104.5(5) yes
O41 Re4b O43 1 1 103.2(6) yes
O41 Re4b O44b 1 1 117.0(10) yes
O42 Re4b O43 1 1 102.7(5) yes
O42 Re4b O44b 1 1 108.0(10) yes
O43 Re4b O44b 1 1 119.0(10) yes

loop_
_geom_bond_atom_site_label_1
_geom_bond_atom_site_label_2
_geom_bond_site_symmetry_2
_geom_bond_distance
_geom_bond_publ_flag
Sr1 O13 2_454 2.625(9) yes
Sr1 O14 4_545 2.633(10) yes
Sr1 O21 4 2.543(10) yes
Sr1 O22 1 2.565(10) yes
Sr1 O31 2_454 2.816(11) yes
Sr1 O41 3_665 2.614(10) yes
Sr1 O42 1_455 2.648(9) yes
Sr1 OW2 1 2.733(10) yes
Sr1 OW3 1 2.631(9) yes
Sr2 O11 4_645 2.686(10) yes
Sr2 O12 1 2.640(10) yes
Sr2 O23 3_655 2.583(9) yes
Sr2 O24 1 2.648(10) yes
Sr2 O33 1 2.587(9) yes
Sr2 O34 4_645 2.729(11) yes
Sr2 O43 1 2.606(12) yes
Sr2 OW1 1 2.647(9) yes
Sr2 O44a 4_645 2.617(16) yes
Sr2 OWb 4_645 2.65(2) yes
Re1 O11 1 1.714(9) yes
Re1 O12 1 1.704(9) yes
Re1 O13 1 1.724(9) yes
Re1 O14 1 1.727(9) yes
Re2 O21 1 1.731(9) yes
Re2 O22 1 1.712(10) yes
Re2 O23 1 1.724(10) yes
Re2 O24 1 1.725(10) yes
Re3 O31 1 1.689(11) yes
Re3 O32 1 1.747(9) yes
Re3 O33 1 1.712(10) yes
Re3 O34 1 1.712(11) yes
Re4a O41 1 1.773(11) yes
Re4a O42 1 1.678(9) yes
Re4a O43 1 1.856(11) yes
Re4a O44a 1 1.721(17) yes
Re4b O41 1 1.715(10) yes
Re4b O42 1 1.806(9) yes
Re4b O43 1 1.783(12) yes
Re4b O44b 1 1.71(3) yes
